data_4003981
loop_
_publ_author_name
'Routledge, Kieran'
'Vir, Praveen'
'Cook, Nicholas'
'Murgatroyd, Philip A. E.'
'Ahmed, Sheikh J.'
'Savvin, Stanislav N.'
'Claridge, John B.'
'Alaria, Jonathan'

_publ_section_title
;
 Mode Crystallography Analysis through the Structural Phase Transition and
 Magnetic Critical Behavior of the Lacunar Spinel GaMo4Se8
;
_journal_name_full 'Chemistry of Materials'
_journal_paper_doi 10.1021/acs.chemmater.1c01448
_journal_year 2021
_chemical_formula_iupac GaMo4Se8
_chemical_formula_moiety 'Ga Mo4 Se8'
_chemical_formula_structural GaMo4Se8
_chemical_formula_sum 'Ga Mo4 Se8'
_chemical_formula_weight 1085.16
_chemical_name_common GaMo4Se8
_chemical_name_systematic GaMo4Se8
_space_group_IT_number 44
_space_group_name_Hall 'I 2 -2'
_space_group_name_H-M_alt 'I m m 2'
_symmetry_cell_setting orthorhombic
_symmetry_space_group_name_Hall 'I 2 -2'
_symmetry_space_group_name_H-M 'I m m 2'
_cell_angle_alpha 90.0000
_cell_angle_beta 90.0000
_cell_angle_gamma 90.0000
_cell_formula_units_Z 2
_cell_length_a 7.2196(2)
_cell_length_b 7.1573(5)
_cell_length_c 10.1651(4)
_cell_measurement_temperature 30
_cell_volume 525.26(4)
_computing_structure_refinement FULLPROF
_computing_structure_solution FULLPROF
_diffrn_ambient_temperature 30
_diffrn_detector '128 He-3 counting tubes'
_diffrn_measurement_device_type 'Two-axis diffractometer'
_diffrn_measurement_method High-resolution
_diffrn_radiation_monochromator Germanium
_diffrn_radiation_type Neutron
_diffrn_radiation_wavelength 1.59400
_diffrn_source 'nuclear reactor'
_diffrn_source_type 'High-resolution 2-axis diffractometer (D2B)'
_pd_char_colour Black
_pd_char_particle_morphology 'Fine powder'
_pd_instr_location 'Institut Laue-Langevin (ILL) Grenoble'
_pd_meas_2theta_range_inc 0.050018
_pd_meas_2theta_range_max 159.95000
_pd_meas_2theta_range_min 0.05000
_pd_meas_number_of_points 3199
_pd_meas_scan_method cont
_pd_proc_2theta_range_inc 0.050018
_pd_proc_2theta_range_max 159.8554
_pd_proc_2theta_range_min -0.0446
_pd_proc_info_excluded_regions '146 -160 deg'
_pd_proc_ls_background_function 'Linear intrapolation between a set of background points'
_pd_proc_ls_pref_orient_corr No
_pd_proc_ls_profile_function 'Thompson-Cox-Hastings pseudo-Voigt (Axial divergence asymmetry)'
_pd_proc_ls_prof_R_factor 4.3035
_pd_proc_ls_prof_wR_expected 2.6318
_pd_proc_ls_prof_wR_factor 5.7476
_pd_proc_wavelength 1.594000
_pd_spec_mounting Vanadium
_pd_spec_mount_mode transmission
_pd_spec_shape cylinder
_pd_spec_size_axial 6
_pd_spec_size_equat 6
_pd_spec_size_thick 5
_refine_ls_goodness_of_fit_all 2.1839
_refine_ls_number_parameters 42
_refine_ls_number_reflns 327
_refine_ls_number_restraints 0
_refine_ls_R_I_factor 4.6774
_cod_data_source_file cm1c01448_si_003.cif
_cod_data_source_block GaMo4Se8_orth
_cod_depositor_comments
;
The following automatic conversions were performed:

data item '_symmetry_cell_setting' value 'Orthorhombic' was changed
to 'orthorhombic' in accordance with the
/home/data/users/saulius/crontab/automatic-downloads/rss-feeds/ACS/lib/dictionaries/cif_core.dic
dictionary named 'cif_core.dic' version 2.4.2 last updated on
2011-04-26.

Automatic conversion script
Id: cif_fix_values 7556 2019-12-06 15:28:31Z antanas 
;
_cod_original_cell_volume 525.26(5)
_cod_original_formula_sum 'Ga1 Mo4 Se8'
_cod_database_code 4003981
_pd_proc_ls_prof_cr_factor 8.8015
_pd_proc_ls_prof_cwr_factor 9.8541
_pd_proc_ls_prof_cwr_expected 4.5121
_pd_proc_ls_prof_chi2 4.7695
_pd_proc_ls_prof_echi2 4.7711
_publcif_funding_html
;
;

loop_
_symmetry_equiv_pos_as_xyz
x,y,z
-x,y,z
x,-y,z
-x,-y,z
x+1/2,y+1/2,z+1/2
-x+1/2,y+1/2,z+1/2
x+1/2,-y+1/2,z+1/2
-x+1/2,-y+1/2,z+1/2

loop_
_atom_site_label
_atom_site_fract_x
_atom_site_fract_y
_atom_site_fract_z
_atom_site_U_iso_or_equiv
_atom_site_occupancy
_atom_site_adp_type
_atom_site_type_symbol
Mo1 0.00000 0.811(3) 0.892(3) 0.003(3) 1.00000 Uiso Mo
Mo2 0.787(3) 0.00000 0.099(3) 0.011(4) 1.00000 Uiso Mo
Se1 0.00000 0.263(2) 0.138(3) 0.002(3) 1.00000 Uiso Se
Se2 0.286(3) 0.00000 0.864(3) 0.017(4) 1.00000 Uiso Se
Se3 0.00000 0.283(2) 0.637(3) 0.006(3) 1.00000 Uiso Se
Se4 0.273(3) 0.00000 0.365(3) 0.011(4) 1.00000 Uiso Se
Ga1 0.00000 0.00000 0.50000 0.005(3) 1.00000 Uiso Ga

loop_
_atom_type_symbol
_atom_type_scat_length_neutron
_atom_type_scat_source
Mo 0.67150 V.F._Sears_Neutron_News_3_26_(1992)
Se 0.79700 V.F._Sears_Neutron_News_3_26_(1992)
Ga 0.72880 V.F._Sears_Neutron_News_3_26_(1992)

loop_
_geom_angle_atom_site_label_1
_geom_angle_atom_site_label_2
_geom_angle_atom_site_label_3
_geom_angle
_geom_angle_site_symmetry_1
_geom_angle_site_symmetry_3
_geom_angle_publ_flag
Mo1 Mo1 Mo2 62.516(4) 3_575 1_466 ?
Mo1 Mo1 Mo2 62.516(4) 3_575 2_666 ?
Mo1 Mo1 Se1 101.257(8) 3_575 3_566 ?
Mo1 Mo1 Se2 56.750(5) 3_575 1_565 ?
Mo1 Mo1 Se2 56.750(5) 3_575 2_565 ?
Mo1 Mo1 Se3 104.542(8) 3_575 3_565 ?
Mo1 Mo1 Se4 143.091(14) 3_575 5_455 ?
Mo1 Mo1 Se4 143.091(14) 3_575 6_555 ?
Mo2 Mo1 Mo2 62.769(3) 1_466 2_666 ?
Mo2 Mo1 Se1 52.100(3) 1_466 3_566 ?
Mo2 Mo1 Se2 104.747(4) 1_466 1_565 ?
Mo2 Mo1 Se2 52.441(2) 1_466 2_565 ?
Mo2 Mo1 Se3 144.200(6) 1_466 3_565 ?
Mo2 Mo1 Se4 97.458(7) 1_466 5_455 ?
Mo2 Mo1 Se4 138.344(7) 1_466 6_555 ?
Mo2 Mo1 Se1 52.100(3) 2_666 3_566 ?
Mo2 Mo1 Se2 52.441(2) 2_666 1_565 ?
Mo2 Mo1 Se2 104.747(4) 2_666 2_565 ?
Mo2 Mo1 Se3 144.200(6) 2_666 3_565 ?
Mo2 Mo1 Se4 138.344(7) 2_666 5_455 ?
Mo2 Mo1 Se4 97.458(7) 2_666 6_555 ?
Se1 Mo1 Se2 102.132(4) 3_566 1_565 ?
Se1 Mo1 Se2 102.132(4) 3_566 2_565 ?
Se1 Mo1 Se3 154.201(7) 3_566 3_565 ?
Se1 Mo1 Se4 86.490(4) 3_566 5_455 ?
Se1 Mo1 Se4 86.490(4) 3_566 6_555 ?
Se2 Mo1 Se2 112.125(5) 1_565 2_565 ?
Se2 Mo1 Se3 92.056(4) 1_565 3_565 ?
Se2 Mo1 Se4 156.923(9) 1_565 5_455 ?
Se2 Mo1 Se4 86.359(8) 1_565 6_555 ?
Se2 Mo1 Se3 92.056(4) 2_565 3_565 ?
Se2 Mo1 Se4 86.359(8) 2_565 5_455 ?
Se2 Mo1 Se4 156.923(9) 2_565 6_555 ?
Se3 Mo1 Se4 72.879(4) 3_565 5_455 ?
Se3 Mo1 Se4 72.879(4) 3_565 6_555 ?
Se4 Mo1 Se4 72.699(4) 5_455 6_555 ?
Mo1 Mo2 Mo1 54.968(4) 1_644 3_664 ?
Mo1 Mo2 Se1 98.321(7) 1_644 1_655 ?
Mo1 Mo2 Se1 56.108(3) 1_644 3_655 ?
Mo1 Mo2 Se2 53.880(2) 1_644 2_654 ?
Mo1 Mo2 Se3 104.534(4) 1_644 5_544 ?
Mo1 Mo2 Se3 142.906(6) 1_644 7_554 ?
Mo1 Mo2 Se4 142.316(5) 1_644 2_655 ?
Mo1 Mo2 Se1 56.108(3) 3_664 1_655 ?
Mo1 Mo2 Se1 98.321(7) 3_664 3_655 ?
Mo1 Mo2 Se2 53.880(2) 3_664 2_654 ?
Mo1 Mo2 Se3 142.906(6) 3_664 5_544 ?
Mo1 Mo2 Se3 104.534(4) 3_664 7_554 ?
Mo1 Mo2 Se4 142.316(5) 3_664 2_655 ?
Se1 Mo2 Se1 99.092(10) 1_655 3_655 ?
Se1 Mo2 Se2 107.337(4) 1_655 2_654 ?
Se1 Mo2 Se3 156.914(8) 1_655 5_544 ?
Se1 Mo2 Se3 91.061(4) 1_655 7_554 ?
Se1 Mo2 Se4 86.211(4) 1_655 2_655 ?
Se1 Mo2 Se2 107.337(4) 3_655 2_654 ?
Se1 Mo2 Se3 91.061(4) 3_655 5_544 ?
Se1 Mo2 Se3 156.914(8) 3_655 7_554 ?
Se1 Mo2 Se4 86.211(4) 3_655 2_655 ?
Se2 Mo2 Se3 89.051(4) 2_654 5_544 ?
Se2 Mo2 Se3 89.051(4) 2_654 7_554 ?
Se2 Mo2 Se4 158.506(7) 2_654 2_655 ?
Se3 Mo2 Se3 72.641(6) 5_544 7_554 ?
Se3 Mo2 Se4 73.755(3) 5_544 2_655 ?
Se3 Mo2 Se4 73.755(3) 7_554 2_655 ?
Mo1 Se1 Mo2 71.792(3) 3_564 1_455 ?
Mo1 Se1 Mo2 71.792(3) 3_564 2_655 ?
Mo2 Se1 Mo2 77.649(4) 1_455 2_655 ?
Mo1 Se2 Mo1 66.500(5) 1_545 3_565 ?
Mo1 Se2 Mo2 73.679(3) 1_545 2_656 ?
Mo1 Se2 Mo2 73.679(3) 3_565 2_656 ?
Mo1 Se3 Mo2 107.497(4) 3_565 5_455 ?
Mo1 Se3 Mo2 107.497(4) 3_565 6_555 ?
Mo1 Se3 Ga1 110.838(5) 3_565 1_555 ?
Mo2 Se3 Mo2 104.423(5) 5_455 6_555 ?
Mo2 Se3 Ga1 113.081(9) 5_455 1_555 ?
Mo2 Se3 Ga1 113.081(9) 6_555 1_555 ?
Mo1 Se4 Mo1 106.182(11) 5_544 7_554 ?
Mo1 Se4 Mo2 100.898(5) 5_544 2_655 ?
Mo1 Se4 Ga1 115.618(5) 5_544 1_555 ?
Mo1 Se4 Mo2 100.898(5) 7_554 2_655 ?
Mo1 Se4 Ga1 115.618(5) 7_554 1_555 ?
Mo2 Se4 Ga1 115.599(5) 2_655 1_555 ?
Se3 Ga1 Se3 109.239(11) 1_555 3_555 ?
Se3 Ga1 Se4 109.236(5) 1_555 1_555 ?
Se3 Ga1 Se4 109.236(5) 1_555 2_555 ?
Se3 Ga1 Se4 109.236(5) 3_555 1_555 ?
Se3 Ga1 Se4 109.236(5) 3_555 2_555 ?
Se4 Ga1 Se4 110.637(5) 1_555 2_555 ?

loop_
_geom_bond_atom_site_label_1
_geom_bond_atom_site_label_2
_geom_bond_distance
_geom_bond_site_symmetry_2
_geom_bond_publ_flag
Mo1 Mo1 2.71450(19) 3_575 ?
Mo1 Mo2 2.94094(7) 1_466 ?
Mo1 Mo2 2.94094(7) 2_666 ?
Mo1 Se1 2.56993(7) 3_566 ?
Mo1 Se2 2.47541(7) 1_565 ?
Mo1 Se2 2.47541(7) 2_565 ?
Mo1 Se3 2.64213(7) 3_565 ?
Mo1 Se4 2.77773(13) 5_455 ?
Mo1 Se4 2.77773(13) 6_555 ?
Mo2 Mo1 2.94094(7) 1_644 ?
Mo2 Mo1 2.94094(7) 3_664 ?
Mo2 Se1 2.44297(10) 1_655 ?
Mo2 Se1 2.44297(10) 3_655 ?
Mo2 Se2 2.42926(7) 2_654 ?
Mo2 Se3 2.62979(8) 5_544 ?
Mo2 Se3 2.62979(8) 7_554 ?
Mo2 Se4 2.73593(8) 2_655 ?
Se1 Mo1 2.56993(7) 3_564 ?
Se1 Mo2 2.44297(10) 1_455 ?
Se1 Mo2 2.44297(10) 2_655 ?
Se2 Mo1 2.47541(7) 1_545 ?
Se2 Mo1 2.47541(7) 3_565 ?
Se2 Mo2 2.42926(7) 2_656 ?
Se3 Mo1 2.64213(7) 3_565 ?
Se3 Mo2 2.62979(8) 5_455 ?
Se3 Mo2 2.62979(8) 6_555 ?
Se3 Ga1 2.47836(12) 1_555 ?
Se4 Mo1 2.77773(13) 5_544 ?
Se4 Mo1 2.77773(13) 7_554 ?
Se4 Mo2 2.73593(8) 2_655 ?
Se4 Ga1 2.38770(5) 1_555 ?
Ga1 Se3 2.47836(12) 1_555 ?
Ga1 Se3 2.47836(12) 3_555 ?
Ga1 Se4 2.38770(5) 1_555 ?
Ga1 Se4 2.38770(5) 2_555 ?

loop_
_publcif_info_cif.paper_type
?
